data_1549914
loop_
_publ_author_name
'Arnold, Polly L.'
'Kerr, Ryan W. F.'
'Weetman, Catherine'
'Docherty, Scott R.'
'Rieb, Julia'
'Cruickshank, Faye L.'
'Wang, Kai'
'Jandl, Christian'
'McMullon, Max W.'
'P\"othig, Alexander'
'K\"uhn, Fritz E'
'Smith, Andrew D.'

_publ_section_title
;
 Selective and catalytic carbon dioxide and heteroallene activation
 mediated by cerium N-heterocyclic carbene complexes.
;
_journal_issue 42
_journal_name_full 'Chemical science'
_journal_page_first 8035
_journal_page_last 8045
_journal_paper_doi 10.1039/c8sc03312a
_journal_volume 9
_journal_year 2018
_chemical_formula_moiety 'C78 H99 Ce N6 O3, C6 H6'
_chemical_formula_sum 'C84 H105 Ce N6 O3'
_chemical_formula_weight 1386.85
_space_group_crystal_system monoclinic
_space_group_IT_number 14
_space_group_name_Hall '-P 2ybc'
_space_group_name_H-M_alt 'P 1 21/c 1'
_symmetry_space_group_name_Hall '-P 2ybc'
_symmetry_space_group_name_H-M 'P 1 21/c 1'
_atom_sites_solution_hydrogens geom
_atom_sites_solution_primary dual
_audit_creation_date 2018-06-29
_audit_creation_method
;
Olex2 1.2
(compiled 2018.05.29 svn.r3508 for OlexSys, GUI svn.r5506)
;
_audit_update_record
;
2018-07-15 deposited with the CCDC.
2018-09-05 downloaded from the CCDC.
;
_cell_angle_alpha 90
_cell_angle_beta 93.8000(10)
_cell_angle_gamma 90
_cell_formula_units_Z 4
_cell_length_a 12.6458(2)
_cell_length_b 24.6116(4)
_cell_length_c 24.4523(4)
_cell_measurement_reflns_used 13685
_cell_measurement_temperature 120.01(13)
_cell_measurement_theta_max 29.1220
_cell_measurement_theta_min 3.3840
_cell_volume 7593.6(2)
_computing_cell_refinement 'CrysAlisPro 1.171.38.46 (Rigaku OD, 2015)'
_computing_data_collection 'CrysAlisPro 1.171.38.46 (Rigaku OD, 2015)'
_computing_data_reduction 'CrysAlisPro 1.171.38.46 (Rigaku OD, 2015)'
_computing_molecular_graphics 'Olex2 (Dolomanov et al., 2009)'
_computing_publication_material 'Olex2 (Dolomanov et al., 2009)'
_computing_structure_refinement 'ShelXL (Sheldrick, 2015)'
_computing_structure_solution 'ShelXT (Sheldrick, 2015)'
_diffrn_ambient_environment N~2~
_diffrn_ambient_temperature 120.01(13)
_diffrn_detector 'CCD plate'
_diffrn_detector_area_resol_mean 16.1042
_diffrn_detector_type Eos
_diffrn_measured_fraction_theta_full 0.998
_diffrn_measured_fraction_theta_max 0.888
_diffrn_measurement_details
;
List of Runs (angles in degrees, time in seconds):

  # Type    Start    End  Width  t~exp~   \w     \q     \k     \f   Frames
#--------------------------------------------------------------------------
  1  \w     -3.00  23.00   1.00   30.00    --  -16.47  77.00  90.00   26
  2  \w    -45.00  -7.00   1.00   30.00    --  -16.47  77.00  90.00   38
  3  \w     46.00  86.00   1.00   30.00    --   18.03  57.00  30.00   40
  4  \w     -5.00  80.00   1.00   30.00    --   18.03  37.00 -30.00   85
  5  \w     34.00  70.00   1.00   30.00    --   18.03 179.00  30.00   36
  6  \w     -1.00  66.00   1.00   30.00    --   18.03  77.00   0.00   67
  7  \w    -10.00  86.00   1.00   30.00    --   18.03  77.00 150.00   96
  8  \w     43.00  89.00   1.00   30.00    --   18.03  37.00-120.00   46
  9  \w     34.00  64.00   1.00   30.00    --   18.03 179.00-180.00   30
 10  \w     31.00  59.00   1.00   30.00    --   18.03 -99.00 -90.00   28
;
_diffrn_measurement_device 'four-circle diffractometer'
_diffrn_measurement_device_type 'Xcalibur, Eos'
_diffrn_measurement_method '\w scans'
_diffrn_orient_matrix_type 'CrysAlisPro convention (1999,Acta A55,543-557)'
_diffrn_orient_matrix_UB_11 0.0035006000
_diffrn_orient_matrix_UB_12 -0.0287481000
_diffrn_orient_matrix_UB_13 -0.0005481000
_diffrn_orient_matrix_UB_21 0.0009091000
_diffrn_orient_matrix_UB_22 -0.0006340000
_diffrn_orient_matrix_UB_23 0.0290316000
_diffrn_orient_matrix_UB_31 -0.0561058000
_diffrn_orient_matrix_UB_32 -0.0018002000
_diffrn_orient_matrix_UB_33 -0.0014990000
_diffrn_radiation_monochromator graphite
_diffrn_radiation_probe x-ray
_diffrn_radiation_type MoK\a
_diffrn_radiation_wavelength 0.71073
_diffrn_reflns_av_R_equivalents 0.0591
_diffrn_reflns_av_unetI/netI 0.0654
_diffrn_reflns_Laue_measured_fraction_full 0.998
_diffrn_reflns_Laue_measured_fraction_max 0.888
_diffrn_reflns_limit_h_max 17
_diffrn_reflns_limit_h_min -16
_diffrn_reflns_limit_k_max 33
_diffrn_reflns_limit_k_min -33
_diffrn_reflns_limit_l_max 33
_diffrn_reflns_limit_l_min -33
_diffrn_reflns_number 80664
_diffrn_reflns_point_group_measured_fraction_full 0.998
_diffrn_reflns_point_group_measured_fraction_max 0.888
_diffrn_reflns_theta_full 25.242
_diffrn_reflns_theta_max 29.338
_diffrn_reflns_theta_min 2.914
_diffrn_source 'fine-focus sealed X-ray tube'
_diffrn_source_type 'Enhance (Mo) X-ray Source'
_exptl_absorpt_coefficient_mu 0.650
_exptl_absorpt_correction_T_max 0.984
_exptl_absorpt_correction_T_min 0.948
_exptl_absorpt_correction_type analytical
_exptl_absorpt_process_details
;
CrysAlisPro 1.171.38.46 (Rigaku Oxford Diffraction, 2015)
Analytical numeric absorption correction using a multifaceted crystal
            model based on expressions derived by R.C. Clark & J.S. Reid.
(Clark, R. C. & Reid, J. S. (1995). Acta Cryst. A51, 887-897)
Empirical absorption correction using spherical harmonics,
 implemented in SCALE3 ABSPACK scaling algorithm.
;
_exptl_crystal_colour 'clear intense orange'
_exptl_crystal_density_diffrn 1.213
_exptl_crystal_description needle
_exptl_crystal_F_000 2932
_exptl_crystal_size_max 0.549
_exptl_crystal_size_mid 0.131
_exptl_crystal_size_min 0.109
_refine_diff_density_max 0.883
_refine_diff_density_min -0.450
_refine_diff_density_rms 0.085
_refine_ls_extinction_method none
_refine_ls_goodness_of_fit_ref 0.916
_refine_ls_hydrogen_treatment constr
_refine_ls_matrix_type full
_refine_ls_number_parameters 899
_refine_ls_number_reflns 18512
_refine_ls_number_restraints 0
_refine_ls_restrained_S_all 0.916
_refine_ls_R_factor_all 0.0742
_refine_ls_R_factor_gt 0.0459
_refine_ls_shift/su_max 0.004
_refine_ls_shift/su_mean 0.000
_refine_ls_structure_factor_coef Fsqd
_refine_ls_weighting_details 'w=1/[\s^2^(Fo^2^)+(0.1000P)^2^] where P=(Fo^2^+2Fc^2^)/3'
_refine_ls_weighting_scheme calc
_refine_ls_wR_factor_gt 0.1236
_refine_ls_wR_factor_ref 0.1419
_reflns_Friedel_coverage 0.000
_reflns_number_gt 13869
_reflns_number_total 18512
_reflns_threshold_expression 'I > 2\s(I)'
_cod_data_source_file c8sc03312a2.cif
_cod_data_source_block p17079
_cod_depositor_comments 'Adding full bibliography for 1549909--1549914.cif.'
_cod_database_code 1549914
_shelx_shelxl_version_number 2016/6
_chemical_oxdiff_formula 'C50 H100 N6 O3 Ce1'
_shelx_space_group_comment
;
The symmetry employed for this shelxl refinement is uniquely defined
by the following loop, which should always be used as a source of
symmetry information in preference to the above space-group names.
They are only intended as comments.
;
_reflns_odcompleteness_completeness 99.83
_reflns_odcompleteness_iscentric 1
_reflns_odcompleteness_theta 26.32
_olex2_refinement_description
;
1. Fixed Uiso
 At 1.2 times of:
  All C(H) groups
 At 1.5 times of:
  All C(H,H,H) groups
2. Uiso/Uaniso restraints and constraints
Uanis(C383) = Uanis(C382)
3. Others
 Sof(C386)=Sof(H38J)=Sof(H38K)=Sof(H38L)=Sof(C382)=Sof(H38M)=Sof(H38N)=
 Sof(H38O)=Sof(C384)=Sof(H38P)=Sof(H38Q)=Sof(H38R)=1-FVAR(1)
 Sof(C381)=Sof(H38A)=Sof(H38B)=Sof(H38C)=Sof(C383)=Sof(H38D)=Sof(H38E)=
 Sof(H38F)=Sof(C385)=Sof(H38G)=Sof(H38H)=Sof(H38I)=FVAR(1)
4.a Aromatic/amide H refined with riding coordinates:
 C23(H23), C22(H22), C29(H29), C19(H19), C37(H37), C54(H54), C32(H32),
 C17(H17), C27(H27), C74(H74), C39(H39), C72(H72), C64(H64), C33(H33), C62(H62),
  C52(H52), C1S(H1S), C3S(H3S), C2S(H2S), C4S(H4S), C12(H12), C13(H13),
 C6S(H6S), C5S(H5S)
4.b Idealised Me refined as rotating group:
 C750(H75A,H75B,H75C), C362(H36A,H36B,H36C), C361(H36D,H36E,H36F), C263(H26A,
 H26B,H26C), C262(H26D,H26E,H26F), C161(H16A,H16B,H16C), C162(H16D,H16E,H16F),
 C650(H65A,H65B,H65C), C610(H61A,H61B,H61C), C163(H16G,H16H,H16I), C261(H26G,
 H26H,H26I), C363(H36G,H36H,H36I), C710(H71A,H71B,H71C), C510(H51A,H51B,H51C),
 C550(H55A,H55B,H55C), C283(H28A,H28B,H28C), C183(H18A,H18B,H18C), C530(H53A,
 H53B,H53C), C730(H73A,H73B,H73C), C630(H63A,H63B,H63C), C281(H28D,H28E,H28F),
 C181(H18D,H18E,H18F), C381(H38A,H38B,H38C), C383(H38D,H38E,H38F), C182(H18G,
 H18H,H18I), C282(H28G,H28H,H28I), C385(H38G,H38H,H38I), C386(H38J,H38K,H38L),
 C382(H38M,H38N,H38O), C384(H38P,H38Q,H38R)
;
_shelxl_res_file
;
TITL p17079_a.res in P2(1)/c
    p17079.res
    created by SHELXL-2016/6 at 11:12:57 on 29-Jun-2018
REM Old TITL P17079 in P2(1)/c
REM SHELXT solution in P2(1)/c
REM R1 0.099, Rweak 0.009, Alpha 0.024, Orientation as input
REM Formula found by SHELXT: C81 N9 O3 Ce
CELL 0.71073 12.6458 24.6116 24.4523 90 93.8 90
ZERR 4 0.0002 0.0004 0.0004 0 0.001 0
LATT 1
SYMM -X,0.5+Y,0.5-Z
SFAC C H Ce N O
UNIT 336 420 4 24 12
EADP C383 C382

L.S. 10
PLAN  20
BOND $H
list 4
fmap 2 53
acta
OMIT 5 5 1
OMIT 6 3 0
OMIT 2 7 5
REM <olex2.extras>
REM <HklSrc "%.\\P17079.hkl">
REM </olex2.extras>

WGHT    0.100000
FVAR       0.25833   0.74262
CE01  3    0.765427    0.792671    0.440623    11.00000    0.01807    0.01438 =
         0.01289   -0.00105    0.00085   -0.00031
O21   5    0.823580    0.844522    0.372252    11.00000    0.02019    0.02086 =
         0.01684    0.00276    0.00159    0.00607
O11   5    0.894819    0.819428    0.502447    11.00000    0.02633    0.02327 =
         0.01642   -0.00313    0.00048   -0.00326
O31   5    0.847816    0.716791    0.412732    11.00000    0.02079    0.01250 =
         0.02592   -0.00372    0.00062    0.00059
N3    4    0.674922    0.928550    0.387560    11.00000    0.02077    0.01671 =
         0.01674    0.00086    0.00299    0.00205
N5    4    0.658655    0.666979    0.368408    11.00000    0.02208    0.02074 =
         0.02026   -0.00445   -0.00100   -0.00316
N4    4    0.621962    0.927555    0.468734    11.00000    0.02170    0.01536 =
         0.01710    0.00041    0.00270    0.00316
N1    4    0.782172    0.788780    0.593926    11.00000    0.04170    0.02585 =
         0.01583   -0.00014    0.00208   -0.00975
C21   1    0.663198    0.894032    0.430712    11.00000    0.01664    0.01941 =
         0.01604    0.00161    0.00301    0.00045
N6    4    0.538217    0.726680    0.349649    11.00000    0.02143    0.02452 =
         0.02337   -0.00616    0.00018   -0.00464
C11   1    0.726354    0.766796    0.549192    11.00000    0.02788    0.01934 =
         0.01565   -0.00209    0.00334   -0.00302
C25   1    0.797393    0.877918    0.331067    11.00000    0.01834    0.01710 =
         0.01666    0.00123   -0.00063   -0.00361
N2    4    0.674143    0.724793    0.571832    11.00000    0.05327    0.02903 =
         0.01697   -0.00061    0.00868   -0.01723
C31   1    0.630472    0.718929    0.381658    11.00000    0.02400    0.02096 =
         0.01635    0.00004    0.00194   -0.00072
C24   1    0.717102    0.916815    0.335356    11.00000    0.01855    0.02003 =
         0.01549   -0.00129    0.00249   -0.00038
C15   1    0.918316    0.843397    0.550339    11.00000    0.02429    0.01563 =
         0.01761   -0.00229   -0.00547    0.00215
C26   1    0.846128    0.874898    0.280366    11.00000    0.01892    0.01784 =
         0.02060    0.00176    0.00465    0.00086
C36   1    0.940763    0.631766    0.411591    11.00000    0.02755    0.01831 =
         0.01419   -0.00158   -0.00096    0.00246
C35   1    0.847039    0.664114    0.403873    11.00000    0.02386    0.02061 =
         0.01466   -0.00066    0.00054    0.00284
C60   1    0.594602    0.912547    0.523041    11.00000    0.02490    0.01580 =
         0.01948    0.00082    0.00727    0.00475
C14   1    0.859408    0.832179    0.595748    11.00000    0.03169    0.01704 =
         0.01903    0.00102   -0.00326   -0.00165
C23   1    0.608901    0.980108    0.450113    11.00000    0.02664    0.01860 =
         0.02267    0.00000    0.00421    0.00609
AFIX  43
H23   2    0.582287    1.009262    0.469122    11.00000   -1.20000
AFIX   0
C22   1    0.642163    0.980937    0.399120    11.00000    0.03169    0.01791 =
         0.02119    0.00270    0.00188    0.00587
AFIX  43
H22   2    0.643097    1.010874    0.375949    11.00000   -1.20000
AFIX   0
C16   1    1.003323    0.880760    0.558207    11.00000    0.02354    0.01863 =
         0.02396   -0.00203   -0.00495    0.00282
C29   1    0.677842    0.946983    0.290191    11.00000    0.02151    0.01875 =
         0.02190    0.00037    0.00130    0.00378
AFIX  43
H29   2    0.622098    0.971001    0.294171    11.00000   -1.20000
AFIX   0
C70   1    0.481448    0.776654    0.342581    11.00000    0.01574    0.02364 =
         0.02525   -0.00247   -0.00297   -0.00162
C19   1    0.876708    0.859922    0.645105    11.00000    0.03575    0.02649 =
         0.01625   -0.00083   -0.00081    0.00049
AFIX  43
H19   2    0.833603    0.852688    0.673606    11.00000   -1.20000
AFIX   0
C75   1    0.514179    0.813901    0.304116    11.00000    0.01961    0.02876 =
         0.02290   -0.00303   -0.00170   -0.00654
C34   1    0.752811    0.636945    0.386428    11.00000    0.02563    0.01964 =
         0.01736   -0.00473    0.00317    0.00044
C750  1    0.605671    0.801548    0.270262    11.00000    0.03276    0.03578 =
         0.02804   -0.00201    0.01119   -0.00359
AFIX 137
H75A  2    0.665849    0.790982    0.293864    11.00000   -1.50000
H75B  2    0.623019    0.833293    0.249873    11.00000   -1.50000
H75C  2    0.586787    0.772452    0.245350    11.00000   -1.50000
AFIX   0
C260  1    0.939904    0.835863    0.273958    11.00000    0.02256    0.02875 =
         0.01904    0.00425    0.00781    0.00930
C360  1    1.048381    0.659207    0.424476    11.00000    0.02273    0.02089 =
         0.03226   -0.00037   -0.00288    0.00410
C65   1    0.659492    0.930213    0.568138    11.00000    0.03195    0.02179 =
         0.02189    0.00133   -0.00012    0.00732
C37   1    0.932181    0.575643    0.407443    11.00000    0.03097    0.01942 =
         0.02137   -0.00050    0.00144    0.00646
AFIX  43
H37   2    0.993606    0.555046    0.413022    11.00000   -1.20000
AFIX   0
C362  1    1.052562    0.685350    0.481808    11.00000    0.03368    0.02586 =
         0.03769   -0.00388   -0.00901    0.00158
AFIX 137
H36A  2    0.999427    0.713150    0.482561    11.00000   -1.50000
H36B  2    1.121263    0.701093    0.489949    11.00000   -1.50000
H36C  2    1.039601    0.658102    0.508649    11.00000   -1.50000
AFIX   0
C54   1    0.606422    0.598315    0.496741    11.00000    0.04506    0.02481 =
         0.02134   -0.00227    0.01013   -0.00503
AFIX  43
H54   2    0.640570    0.568052    0.483482    11.00000   -1.20000
AFIX   0
C32   1    0.585838    0.644518    0.329582    11.00000    0.03448    0.02596 =
         0.03359   -0.01229   -0.00870   -0.00350
AFIX  43
H32   2    0.588823    0.609941    0.314421    11.00000   -1.20000
AFIX   0
C55   1    0.666421    0.638984    0.523379    11.00000    0.03512    0.02660 =
         0.02009    0.00280    0.00682   -0.00858
C160  1    1.076409    0.891698    0.511698    11.00000    0.02358    0.02241 =
         0.03142   -0.00044   -0.00033   -0.00206
C17   1    1.019326    0.907008    0.608560    11.00000    0.02845    0.01824 =
         0.03037   -0.00751   -0.01265    0.00287
AFIX  43
H17   2    1.074645    0.931840    0.613099    11.00000   -1.20000
AFIX   0
C361  1    1.067979    0.702380    0.380759    11.00000    0.02336    0.03020 =
         0.04076    0.00355    0.00222    0.00213
AFIX 137
H36D  2    1.065838    0.685543    0.345289    11.00000   -1.50000
H36E  2    1.136238    0.718701    0.388649    11.00000   -1.50000
H36F  2    1.014084    0.729829    0.381067    11.00000   -1.50000
AFIX   0
C263  1    0.902986    0.777178    0.278041    11.00000    0.03453    0.02739 =
         0.01917   -0.00516    0.00217    0.00686
AFIX 137
H26A  2    0.881539    0.770344    0.314341    11.00000   -1.50000
H26B  2    0.960020    0.753174    0.270431    11.00000   -1.50000
H26C  2    0.844133    0.771029    0.251926    11.00000   -1.50000
AFIX   0
C262  1    1.028984    0.847435    0.318436    11.00000    0.02037    0.03097 =
         0.03338   -0.00209    0.00335    0.00145
AFIX 137
H26D  2    1.051990    0.884428    0.315475    11.00000   -1.50000
H26E  2    1.087527    0.823470    0.313594    11.00000   -1.50000
H26F  2    1.002977    0.841622    0.353973    11.00000   -1.50000
AFIX   0
C27   1    0.805932    0.906200    0.236634    11.00000    0.02696    0.02444 =
         0.01579    0.00139    0.00466    0.00239
AFIX  43
H27   2    0.837762    0.903293    0.203546    11.00000   -1.20000
AFIX   0
C74   1    0.455611    0.861418    0.296456    11.00000    0.02831    0.02714 =
         0.02717    0.00088    0.00174   -0.00577
AFIX  43
H74   2    0.477816    0.887385    0.272074    11.00000   -1.20000
AFIX   0
C18   1    0.956494    0.897940    0.652626    11.00000    0.03973    0.01982 =
         0.02317   -0.00642   -0.00903    0.00637
C61   1    0.499633    0.885523    0.528871    11.00000    0.02435    0.02003 =
         0.02652   -0.00247    0.00806    0.00421
C39   1    0.747235    0.580412    0.384168    11.00000    0.03391    0.01665 =
         0.01807   -0.00170    0.00224   -0.00299
AFIX  43
H39   2    0.682440    0.563787    0.374980    11.00000   -1.20000
AFIX   0
C161  1    1.122836    0.838103    0.490701    11.00000    0.02616    0.03076 =
         0.03955   -0.00241    0.00621   -0.00076
AFIX 137
H16A  2    1.161126    0.819750    0.520469    11.00000   -1.50000
H16B  2    1.169955    0.845990    0.462531    11.00000   -1.50000
H16C  2    1.066269    0.815275    0.476059    11.00000   -1.50000
AFIX   0
C72   1    0.333018    0.832087    0.360070    11.00000    0.01787    0.04203 =
         0.02909   -0.00491   -0.00013    0.00275
AFIX  43
H72   2    0.271021    0.837717    0.377717    11.00000   -1.20000
AFIX   0
C28   1    0.720050    0.942010    0.239358    11.00000    0.02585    0.02057 =
         0.01876    0.00254    0.00156    0.00207
C162  1    1.014187    0.921361    0.463751    11.00000    0.03360    0.02437 =
         0.03374    0.00230   -0.00137   -0.00416
AFIX 137
H16D  2    0.957265    0.898624    0.449358    11.00000   -1.50000
H16E  2    1.060968    0.929074    0.435382    11.00000   -1.50000
H16F  2    0.985808    0.954751    0.476829    11.00000   -1.50000
AFIX   0
C53   1    0.496515    0.601833    0.489459    11.00000    0.03904    0.02815 =
         0.01963    0.00236    0.00260   -0.01218
C71   1    0.389635    0.785015    0.370718    11.00000    0.02014    0.03317 =
         0.02190    0.00125   -0.00125   -0.00660
C64   1    0.625859    0.917939    0.619984    11.00000    0.05557    0.03277 =
         0.01790   -0.00165    0.00048    0.01164
AFIX  43
H64   2    0.667861    0.928742    0.650724    11.00000   -1.20000
AFIX   0
C50   1    0.612702    0.683697    0.541942    11.00000    0.04446    0.02359 =
         0.01869   -0.00087    0.01097   -0.01333
C33   1    0.511228    0.681669    0.318193    11.00000    0.03478    0.03039 =
         0.03455   -0.01068   -0.00982   -0.00058
AFIX  43
H33   2    0.452184    0.677988    0.293709    11.00000   -1.20000
AFIX   0
C650  1    0.758898    0.962101    0.561459    11.00000    0.03170    0.03032 =
         0.03296   -0.00006   -0.00830    0.00046
AFIX 137
H65A  2    0.790530    0.950496    0.528801    11.00000   -1.50000
H65B  2    0.807741    0.956139    0.592630    11.00000   -1.50000
H65C  2    0.742041    1.000074    0.558670    11.00000   -1.50000
AFIX   0
C51   1    0.502909    0.687934    0.537059    11.00000    0.04304    0.02399 =
         0.02865    0.00323    0.01457   -0.00404
C62   1    0.470384    0.874787    0.581562    11.00000    0.03800    0.02479 =
         0.03845    0.00308    0.02052    0.00389
AFIX  43
H62   2    0.407133    0.856592    0.586163    11.00000   -1.20000
AFIX   0
C52   1    0.446575    0.646325    0.510582    11.00000    0.03221    0.02883 =
         0.03086    0.00584    0.00552   -0.00764
AFIX  43
H52   2    0.373013    0.648370    0.506904    11.00000   -1.20000
AFIX   0
C73   1    0.364978    0.871383    0.324039    11.00000    0.02182    0.03165 =
         0.03477   -0.00352   -0.00632    0.00027
C610  1    0.431167    0.868560    0.479318    11.00000    0.02785    0.03417 =
         0.04866   -0.00452    0.00414   -0.00550
AFIX 137
H61A  2    0.415303    0.899674    0.456556    11.00000   -1.50000
H61B  2    0.366416    0.853164    0.490692    11.00000   -1.50000
H61C  2    0.467993    0.841992    0.459012    11.00000   -1.50000
AFIX   0
C163  1    1.170762    0.927188    0.531040    11.00000    0.02762    0.02988 =
         0.04692   -0.00216   -0.00255   -0.00924
AFIX 137
H16G  2    1.145985    0.962591    0.540592    11.00000   -1.50000
H16H  2    1.218222    0.930441    0.502157    11.00000   -1.50000
H16I  2    1.207349    0.910827    0.562522    11.00000   -1.50000
AFIX   0

C1S   1    0.145503    0.740435    0.620717    11.00000    0.04631    0.03452 =
         0.03267    0.00605    0.00132   -0.00257
AFIX  43
H1S   2    0.099510    0.743605    0.589593    11.00000   -1.20000
AFIX   0

C261  1    0.988294    0.843471    0.218319    11.00000    0.03459    0.05163 =
         0.02930    0.00687    0.01589    0.02042
AFIX 137
H26G  2    0.937109    0.833453    0.189324    11.00000   -1.50000
H26H  2    1.049929    0.820878    0.216871    11.00000   -1.50000
H26I  2    1.008015    0.880825    0.214073    11.00000   -1.50000
AFIX   0
C280  1    0.672145    0.971999    0.188677    11.00000    0.03613    0.02836 =
         0.01658    0.00226    0.00047    0.00999
C363  1    1.140776    0.618447    0.423836    11.00000    0.02435    0.02788 =
         0.05902   -0.00147   -0.00677    0.00788
AFIX 137
H36G  2    1.135683    0.592731    0.453065    11.00000   -1.50000
H36H  2    1.206855    0.637612    0.428656    11.00000   -1.50000
H36I  2    1.137354    0.599602    0.389390    11.00000   -1.50000
AFIX   0
C38   1    0.836734    0.548359    0.395390    11.00000    0.03615    0.01736 =
         0.01859    0.00098    0.00219   -0.00158
C710  1    0.356883    0.743667    0.411303    11.00000    0.02826    0.04677 =
         0.03298    0.00487    0.00873   -0.00718
AFIX 137
H71A  2    0.334220    0.711116    0.392328    11.00000   -1.50000
H71B  2    0.299575    0.757865    0.430848    11.00000   -1.50000
H71C  2    0.415875    0.735537    0.436728    11.00000   -1.50000
AFIX   0
C380  1    0.828785    0.486024    0.393570    11.00000    0.04440    0.01989 =
         0.03309    0.00043    0.00135   -0.00092
C180  1    0.978460    0.928903    0.706951    11.00000    0.05757    0.03184 =
         0.02777   -0.01289   -0.01314    0.00804
C510  1    0.447102    0.736280    0.560156    11.00000    0.05906    0.02829 =
         0.05506   -0.00102    0.02224    0.00250
AFIX 137
H51A  2    0.450037    0.733703    0.599401    11.00000   -1.50000
H51B  2    0.374449    0.736704    0.546019    11.00000   -1.50000
H51C  2    0.481382    0.769134    0.549713    11.00000   -1.50000
AFIX   0
C550  1    0.784579    0.633540    0.532246    11.00000    0.04087    0.04153 =
         0.03071    0.00266    0.00303   -0.00865
AFIX 137
H55A  2    0.803506    0.628750    0.570613    11.00000   -1.50000
H55B  2    0.817901    0.665760    0.519459    11.00000   -1.50000
H55C  2    0.807874    0.602630    0.512334    11.00000   -1.50000
AFIX   0
C63   1    0.533124    0.890518    0.627411    11.00000    0.05239    0.03664 =
         0.02388    0.00528    0.01482    0.01134

C3S   1    0.279018    0.690866    0.674078    11.00000    0.03933    0.03072 =
         0.05955    0.00843    0.00072    0.00669
AFIX  43
H3S   2    0.323157    0.660728    0.678335    11.00000   -1.20000
AFIX   0
C2S   1    0.211283    0.696445    0.627283    11.00000    0.04828    0.03489 =
         0.04151   -0.00419    0.00920   -0.00301
AFIX  43
H2S   2    0.210664    0.669974    0.600123    11.00000   -1.20000
AFIX   0

C283  1    0.756129    0.984881    0.149154    11.00000    0.05358    0.05270 =
         0.03280    0.02550    0.00335    0.00721
AFIX 137
H28A  2    0.814531    1.003068    0.168419    11.00000   -1.50000
H28B  2    0.726448    1.007981    0.120457    11.00000   -1.50000
H28C  2    0.780586    0.951749    0.133559    11.00000   -1.50000
AFIX   0

C4S   1    0.280296    0.729846    0.713653    11.00000    0.04493    0.03669 =
         0.05662    0.00811   -0.01804    0.00229
AFIX  43
H4S   2    0.325287    0.726201    0.745095    11.00000   -1.20000
AFIX   0

C183  1    0.970374    0.989760    0.697387    11.00000    0.09819    0.03626 =
         0.04178   -0.01933    0.00344   -0.00739
AFIX 137
H18A  2    1.016631    1.000131    0.669602    11.00000   -1.50000
H18B  2    0.990692    1.008583    0.730832    11.00000   -1.50000
H18C  2    0.898685    0.999043    0.685679    11.00000   -1.50000
AFIX   0
C12   1    0.763974    0.760504    0.641483    11.00000    0.09878    0.03953 =
         0.01756    0.00729   -0.00415   -0.03149
AFIX  43
H12   2    0.792657    0.768344    0.676601    11.00000   -1.20000
AFIX   0
C13   1    0.698512    0.720506    0.627588    11.00000    0.11696    0.04684 =
         0.01335    0.00306    0.00692   -0.04406
AFIX  43
H13   2    0.673411    0.694315    0.650890    11.00000   -1.20000
AFIX   0
C530  1    0.433589    0.559340    0.457881    11.00000    0.04926    0.04214 =
         0.03681   -0.00662   -0.00316   -0.01498
AFIX 137
H53A  2    0.412038    0.573056    0.422112    11.00000   -1.50000
H53B  2    0.371995    0.550246    0.476920    11.00000   -1.50000
H53C  2    0.476388    0.527474    0.454363    11.00000   -1.50000
AFIX   0
C730  1    0.303726    0.923555    0.315109    11.00000    0.04247    0.04173 =
         0.06278    0.00541   -0.00195    0.01397
AFIX 137
H73A  2    0.352228    0.953549    0.314893    11.00000   -1.50000
H73B  2    0.257052    0.928378    0.344131    11.00000   -1.50000
H73C  2    0.262905    0.921951    0.280619    11.00000   -1.50000
AFIX   0

C6S   1    0.148065    0.780165    0.660831    11.00000    0.07196    0.03568 =
         0.05683    0.00022   -0.02033    0.01921
AFIX  43
H6S   2    0.104665    0.810583    0.656583    11.00000   -1.20000
AFIX   0
C5S   1    0.215831    0.774284    0.707413    11.00000    0.07263    0.04339 =
         0.06040   -0.01367   -0.02567    0.01459
AFIX  43
H5S   2    0.217415    0.800762    0.734589    11.00000   -1.20000
AFIX   0

C630  1    0.500009    0.877253    0.684233    11.00000    0.09290    0.05865 =
         0.03349    0.00890    0.02714    0.00539
AFIX 137
H63A  2    0.543964    0.848626    0.699763    11.00000   -1.50000
H63B  2    0.427313    0.865749    0.681986    11.00000   -1.50000
H63C  2    0.507739    0.908970    0.707000    11.00000   -1.50000
AFIX   0
C281  1    0.590860    0.935911    0.158241    11.00000    0.06072    0.07893 =
         0.05089    0.03726   -0.03444   -0.02853
AFIX 137
H28D  2    0.623800    0.902459    0.148474    11.00000   -1.50000
H28E  2    0.563142    0.954077    0.125629    11.00000   -1.50000
H28F  2    0.534161    0.928345    0.181344    11.00000   -1.50000
AFIX   0
C181  1    0.900168    0.912590    0.749421    11.00000    0.14400    0.05695 =
         0.02396   -0.01993    0.00908   -0.02245
AFIX 137
H18D  2    0.829924    0.923630    0.736816    11.00000   -1.50000
H18E  2    0.919745    0.930050    0.783715    11.00000   -1.50000
H18F  2    0.901870    0.873889    0.754295    11.00000   -1.50000
AFIX   0
PART 1
C381  1    0.786961    0.467864    0.335412    21.00000    0.06370    0.01651 =
         0.04721   -0.00777    0.00809   -0.00828
AFIX 137
H38A  2    0.834162    0.480568    0.309019    21.00000   -1.50000
H38B  2    0.717647    0.482850    0.327162    21.00000   -1.50000
H38C  2    0.783168    0.428927    0.334032    21.00000   -1.50000
AFIX   0
C383  1    0.757168    0.465644    0.434624    21.00000    0.05984    0.01688 =
         0.04769    0.00258    0.01696    0.00179
AFIX 137
H38D  2    0.754030    0.426704    0.432908    21.00000   -1.50000
H38E  2    0.687468    0.480362    0.426914    21.00000   -1.50000
H38F  2    0.783654    0.476676    0.470621    21.00000   -1.50000
AFIX   0
PART 0
C182  1    1.089648    0.913570    0.731102    11.00000    0.10916    0.13613 =
         0.07032   -0.07126   -0.06550    0.06297
AFIX 137
H18G  2    1.095579    0.874739    0.733422    11.00000   -1.50000
H18H  2    1.101064    0.929002    0.767066    11.00000   -1.50000
H18I  2    1.141809    0.927382    0.707918    11.00000   -1.50000
AFIX   0
C282  1    0.621626    1.025079    0.204501    11.00000    0.15968    0.08194 =
         0.02736    0.01654    0.01027    0.08789
AFIX 137
H28G  2    0.562750    1.017690    0.226210    11.00000   -1.50000
H28H  2    0.597208    1.044402    0.171972    11.00000   -1.50000
H28I  2    0.672923    1.046767    0.225342    11.00000   -1.50000
AFIX   0
PART 1
C385  1    0.940255    0.457649    0.404285    21.00000    0.04490    0.02030 =
         0.07667   -0.00137    0.00759    0.00369
AFIX 137
H38G  2    0.931022    0.418944    0.404946    21.00000   -1.50000
H38H  2    0.972498    0.469565    0.438866    21.00000   -1.50000
H38I  2    0.985002    0.467191    0.375554    21.00000   -1.50000
AFIX   0
PART 0
PART 2
C386  1    0.888564    0.463092    0.357011   -21.00000    0.07260    0.02188 =
         0.06031   -0.00293    0.05172    0.00577
AFIX 137
H38J  2    0.900048    0.425546    0.366243   -21.00000   -1.50000
H38K  2    0.955508    0.481522    0.357328   -21.00000   -1.50000
H38L  2    0.853165    0.465701    0.321145   -21.00000   -1.50000
AFIX   0
C382  1    0.707148    0.469007    0.384720   -21.00000    0.05984    0.01688 =
         0.04769    0.00258    0.01696    0.00179
AFIX 137
H38M  2    0.682296    0.476074    0.347450   -21.00000   -1.50000
H38N  2    0.666066    0.489713    0.408955   -21.00000   -1.50000
H38O  2    0.699875    0.430993    0.392427   -21.00000   -1.50000
AFIX   0
C384  1    0.852508    0.467174    0.454699   -21.00000    0.05241    0.00977 =
         0.03564   -0.00098   -0.00818   -0.00157
AFIX 137
H38P  2    0.843529    0.428532    0.457071   -21.00000   -1.50000
H38Q  2    0.804423    0.484921    0.477680   -21.00000   -1.50000
H38R  2    0.924034    0.476577    0.466610   -21.00000   -1.50000
AFIX   0
HKLF 4




REM  p17079_a.res in P2(1)/c
REM R1 =  0.0459 for   13869 Fo > 4sig(Fo)  and  0.0742 for all   18512 data
REM    899 parameters refined using      0 restraints

END  
     
WGHT      0.0351      6.7793 

REM Highest difference peak  0.883,  deepest hole -0.450,  1-sigma level  0.085
Q1    1   0.7550  0.7884  0.3998  11.00000  0.05    0.88
Q2    1   0.7585  0.7963  0.4811  11.00000  0.05    0.78
Q3    1   0.7474  0.7564  0.4389  11.00000  0.05    0.48
Q4    1   0.8913  0.8607  0.2786  11.00000  0.05    0.43
Q5    1   0.7628  0.6206  0.4399  11.00000  0.05    0.42
Q6    1   1.0556  0.9001  0.4802  11.00000  0.05    0.40
Q7    1   1.0033  0.9009  0.5810  11.00000  0.05    0.38
Q8    1   0.7025  0.9599  0.2164  11.00000  0.05    0.37
Q9    1   0.8434  0.8973  0.2632  11.00000  0.05    0.36
Q10   1   0.6670  0.8615  0.4408  11.00000  0.05    0.36
Q11   1   1.1015  0.6396  0.4199  11.00000  0.05    0.35
Q12   1   0.6868  0.9428  0.2519  11.00000  0.05    0.34
Q13   1   0.6775  0.9194  0.3600  11.00000  0.05    0.33
Q14   1   0.1768  0.7611  0.6368  11.00000  0.05    0.33
Q15   1   0.4999  0.8398  0.3012  11.00000  0.05    0.33
Q16   1   0.4709  0.8779  0.5013  11.00000  0.05    0.33
Q17   1   0.3235  0.9402  0.2811  11.00000  0.05    0.33
Q18   1   0.4197  0.8615  0.3195  11.00000  0.05    0.32
Q19   1   0.6363  0.6194  0.5197  11.00000  0.05    0.32
Q20   1   0.5459  0.9032  0.5176  11.00000  0.05    0.31

  REM The information below was added by Olex2.
  REM
  REM R1 = 0.0459 for 13869 Fo > 4sig(Fo) and 0.0742 for all 81858 data
  REM n/a parameters refined using n/a restraints
  REM Highest difference peak 0.88, deepest hole -0.45
  REM Mean Shift 0, Max Shift -0.004.

  REM +++ Tabular Listing of Refinement Information +++
  REM R1_all = 0.0742
  REM R1_gt = 0.0459
  REM wR_ref = 0.1419
  REM GOOF = 0.916
  REM Shift_max = -0.004
  REM Shift_mean = 0
  REM Reflections_all = 81858
  REM Reflections_gt = 13869
  REM Parameters = n/a
  REM Hole = -0.45
  REM Peak = 0.88
  REM Flack = n/a
;
_olex2_submission_special_instructions 'No special instructions were received'
_oxdiff_exptl_absorpt_empirical_details
;
Empirical correction (ABSPACK) includes:
- Absorption correction using spherical harmonics
- Frame scaling
;
_oxdiff_exptl_absorpt_empirical_full_max 1.112
_oxdiff_exptl_absorpt_empirical_full_min 0.887

loop_
_space_group_symop_operation_xyz
'x, y, z'
'-x, y+1/2, -z+1/2'
'-x, -y, -z'
'x, -y-1/2, z-1/2'

loop_
_atom_site_label
_atom_site_type_symbol
_atom_site_fract_x
_atom_site_fract_y
_atom_site_fract_z
_atom_site_U_iso_or_equiv
_atom_site_adp_type
_atom_site_occupancy
_atom_site_site_symmetry_order
_atom_site_calc_flag
_atom_site_refinement_flags_posn
_atom_site_refinement_flags_occupancy
_atom_site_disorder_assembly
_atom_site_disorder_group
Ce01 Ce 0.76543(2) 0.79267(2) 0.44062(2) 0.01512(6) Uani 1 1 d . . . .
O21 O 0.82358(16) 0.84452(9) 0.37225(8) 0.0193(4) Uani 1 1 d . . . .
O11 O 0.89482(17) 0.81943(9) 0.50245(8) 0.0220(5) Uani 1 1 d . . . .
O31 O 0.84782(17) 0.71679(8) 0.41273(9) 0.0198(5) Uani 1 1 d . . . .
N3 N 0.6749(2) 0.92855(10) 0.38756(10) 0.0180(5) Uani 1 1 d . . . .
N5 N 0.6587(2) 0.66698(11) 0.36841(10) 0.0211(6) Uani 1 1 d . . . .
N4 N 0.6220(2) 0.92755(10) 0.46873(10) 0.0180(5) Uani 1 1 d . . . .
N1 N 0.7822(3) 0.78878(11) 0.59393(11) 0.0278(7) Uani 1 1 d . . . .
C21 C 0.6632(2) 0.89403(12) 0.43071(12) 0.0173(6) Uani 1 1 d . . . .
N6 N 0.5382(2) 0.72668(12) 0.34965(11) 0.0232(6) Uani 1 1 d . . . .
C11 C 0.7264(3) 0.76680(13) 0.54919(12) 0.0209(7) Uani 1 1 d . . . .
C25 C 0.7974(2) 0.87792(12) 0.33107(11) 0.0174(6) Uani 1 1 d . . . .
N2 N 0.6741(3) 0.72479(13) 0.57183(11) 0.0328(7) Uani 1 1 d . . . .
C31 C 0.6305(3) 0.71893(13) 0.38166(12) 0.0204(6) Uani 1 1 d . . . .
C24 C 0.7171(2) 0.91682(13) 0.33536(12) 0.0180(6) Uani 1 1 d . . . .
C15 C 0.9183(2) 0.84340(12) 0.55034(12) 0.0195(6) Uani 1 1 d . . . .
C26 C 0.8461(2) 0.87490(12) 0.28037(12) 0.0190(6) Uani 1 1 d . . . .
C36 C 0.9408(2) 0.63177(13) 0.41159(12) 0.0201(6) Uani 1 1 d . . . .
C35 C 0.8470(2) 0.66411(13) 0.40387(12) 0.0197(6) Uani 1 1 d . . . .
C60 C 0.5946(2) 0.91255(12) 0.52304(12) 0.0198(6) Uani 1 1 d . . . .
C14 C 0.8594(3) 0.83218(13) 0.59575(12) 0.0228(7) Uani 1 1 d . . . .
C23 C 0.6089(3) 0.98011(13) 0.45011(13) 0.0225(7) Uani 1 1 d . . . .
H23 H 0.582287 1.009262 0.469122 0.027 Uiso 1 1 calc R . . .
C22 C 0.6422(3) 0.98094(13) 0.39912(13) 0.0236(7) Uani 1 1 d . . . .
H22 H 0.643097 1.010874 0.375949 0.028 Uiso 1 1 calc R . . .
C16 C 1.0033(2) 0.88076(13) 0.55821(13) 0.0223(7) Uani 1 1 d . . . .
C29 C 0.6778(2) 0.94698(13) 0.29019(12) 0.0207(6) Uani 1 1 d . . . .
H29 H 0.622098 0.971001 0.294171 0.025 Uiso 1 1 calc R . . .
C70 C 0.4814(2) 0.77665(14) 0.34258(13) 0.0217(7) Uani 1 1 d . . . .
C19 C 0.8767(3) 0.85992(14) 0.64510(13) 0.0263(7) Uani 1 1 d . . . .
H19 H 0.833603 0.852688 0.673606 0.032 Uiso 1 1 calc R . . .
C75 C 0.5142(2) 0.81390(14) 0.30412(13) 0.0239(7) Uani 1 1 d . . . .
C34 C 0.7528(2) 0.63695(13) 0.38643(12) 0.0208(6) Uani 1 1 d . . . .
C750 C 0.6057(3) 0.80155(15) 0.27026(15) 0.0318(8) Uani 1 1 d . . . .
H75A H 0.665849 0.790983 0.293864 0.048 Uiso 1 1 calc GR . . .
H75B H 0.623018 0.833293 0.249873 0.048 Uiso 1 1 calc GR . . .
H75C H 0.586787 0.772452 0.245350 0.048 Uiso 1 1 calc GR . . .
C260 C 0.9399(3) 0.83586(14) 0.27396(13) 0.0232(7) Uani 1 1 d . . . .
C360 C 1.0484(3) 0.65921(13) 0.42448(14) 0.0255(7) Uani 1 1 d . . . .
C65 C 0.6595(3) 0.93021(13) 0.56814(13) 0.0253(7) Uani 1 1 d . . . .
C37 C 0.9322(3) 0.57564(13) 0.40744(13) 0.0239(7) Uani 1 1 d . . . .
H37 H 0.993606 0.555046 0.413022 0.029 Uiso 1 1 calc R . . .
C362 C 1.0526(3) 0.68535(15) 0.48181(15) 0.0329(8) Uani 1 1 d . . . .
H36A H 0.999427 0.713150 0.482561 0.049 Uiso 1 1 calc GR . . .
H36B H 1.121263 0.701093 0.489949 0.049 Uiso 1 1 calc GR . . .
H36C H 1.039601 0.658102 0.508649 0.049 Uiso 1 1 calc GR . . .
C54 C 0.6064(3) 0.59832(14) 0.49674(13) 0.0301(8) Uani 1 1 d . . . .
H54 H 0.640570 0.568052 0.483482 0.036 Uiso 1 1 calc R . . .
C32 C 0.5858(3) 0.64452(15) 0.32958(15) 0.0318(8) Uani 1 1 d . . . .
H32 H 0.588822 0.609941 0.314421 0.038 Uiso 1 1 calc R . . .
C55 C 0.6664(3) 0.63898(14) 0.52338(13) 0.0271(7) Uani 1 1 d . . . .
C160 C 1.0764(3) 0.89170(14) 0.51170(14) 0.0259(7) Uani 1 1 d . . . .
C17 C 1.0193(3) 0.90701(13) 0.60856(14) 0.0263(7) Uani 1 1 d . . . .
H17 H 1.074645 0.931840 0.613099 0.032 Uiso 1 1 calc R . . .
C361 C 1.0680(3) 0.70238(14) 0.38076(16) 0.0314(8) Uani 1 1 d . . . .
H36D H 1.065839 0.685543 0.345289 0.047 Uiso 1 1 calc GR . . .
H36E H 1.136238 0.718701 0.388649 0.047 Uiso 1 1 calc GR . . .
H36F H 1.014084 0.729829 0.381067 0.047 Uiso 1 1 calc GR . . .
C263 C 0.9030(3) 0.77718(14) 0.27804(13) 0.0270(7) Uani 1 1 d . . . .
H26A H 0.881539 0.770344 0.314341 0.041 Uiso 1 1 calc GR . . .
H26B H 0.960020 0.753174 0.270431 0.041 Uiso 1 1 calc GR . . .
H26C H 0.844133 0.771029 0.251926 0.041 Uiso 1 1 calc GR . . .
C262 C 1.0290(3) 0.84743(15) 0.31844(14) 0.0282(7) Uani 1 1 d . . . .
H26D H 1.051990 0.884428 0.315475 0.042 Uiso 1 1 calc GR . . .
H26E H 1.087527 0.823470 0.313594 0.042 Uiso 1 1 calc GR . . .
H26F H 1.002977 0.841622 0.353973 0.042 Uiso 1 1 calc GR . . .
C27 C 0.8059(3) 0.90620(13) 0.23663(12) 0.0223(7) Uani 1 1 d . . . .
H27 H 0.837762 0.903293 0.203546 0.027 Uiso 1 1 calc R . . .
C74 C 0.4556(3) 0.86142(14) 0.29646(14) 0.0275(7) Uani 1 1 d . . . .
H74 H 0.477816 0.887385 0.272074 0.033 Uiso 1 1 calc R . . .
C18 C 0.9565(3) 0.89794(14) 0.65263(13) 0.0281(8) Uani 1 1 d . . . .
C61 C 0.4996(3) 0.88552(13) 0.52887(13) 0.0233(7) Uani 1 1 d . . . .
C39 C 0.7472(3) 0.58041(13) 0.38417(12) 0.0229(7) Uani 1 1 d . . . .
H39 H 0.682440 0.563787 0.374980 0.027 Uiso 1 1 calc R . . .
C161 C 1.1228(3) 0.83810(15) 0.49070(15) 0.0320(8) Uani 1 1 d . . . .
H16A H 1.161126 0.819750 0.520469 0.048 Uiso 1 1 calc GR . . .
H16B H 1.169955 0.845990 0.462531 0.048 Uiso 1 1 calc GR . . .
H16C H 1.066269 0.815274 0.476059 0.048 Uiso 1 1 calc GR . . .
C72 C 0.3330(3) 0.83209(15) 0.36007(14) 0.0297(8) Uani 1 1 d . . . .
H72 H 0.271021 0.837717 0.377717 0.036 Uiso 1 1 calc R . . .
C28 C 0.7200(3) 0.94201(13) 0.23936(12) 0.0217(7) Uani 1 1 d . . . .
C162 C 1.0142(3) 0.92136(14) 0.46375(14) 0.0307(8) Uani 1 1 d . . . .
H16D H 0.957265 0.898624 0.449358 0.046 Uiso 1 1 calc GR . . .
H16E H 1.060968 0.929074 0.435382 0.046 Uiso 1 1 calc GR . . .
H16F H 0.985808 0.954751 0.476829 0.046 Uiso 1 1 calc GR . . .
C53 C 0.4965(3) 0.60183(14) 0.48946(13) 0.0289(8) Uani 1 1 d . . . .
C71 C 0.3896(3) 0.78501(14) 0.37072(13) 0.0252(7) Uani 1 1 d . . . .
C64 C 0.6259(3) 0.91794(15) 0.61998(14) 0.0355(9) Uani 1 1 d . . . .
H64 H 0.667861 0.928742 0.650724 0.043 Uiso 1 1 calc R . . .
C50 C 0.6127(3) 0.68370(14) 0.54194(13) 0.0285(8) Uani 1 1 d . . . .
C33 C 0.5112(3) 0.68167(15) 0.31819(15) 0.0338(8) Uani 1 1 d . . . .
H33 H 0.452184 0.677988 0.293709 0.041 Uiso 1 1 calc R . . .
C650 C 0.7589(3) 0.96210(15) 0.56146(15) 0.0321(8) Uani 1 1 d . . . .
H65A H 0.790531 0.950496 0.528801 0.048 Uiso 1 1 calc GR . . .
H65B H 0.807741 0.956139 0.592630 0.048 Uiso 1 1 calc GR . . .
H65C H 0.742041 1.000074 0.558670 0.048 Uiso 1 1 calc GR . . .
C51 C 0.5029(3) 0.68793(15) 0.53706(14) 0.0314(8) Uani 1 1 d . . . .
C62 C 0.4704(3) 0.87479(14) 0.58156(15) 0.0329(8) Uani 1 1 d . . . .
H62 H 0.407133 0.856592 0.586163 0.040 Uiso 1 1 calc R . . .
C52 C 0.4466(3) 0.64633(14) 0.51058(14) 0.0305(8) Uani 1 1 d . . . .
H52 H 0.373013 0.648370 0.506904 0.037 Uiso 1 1 calc R . . .
C73 C 0.3650(3) 0.87138(15) 0.32404(15) 0.0298(8) Uani 1 1 d . . . .
C610 C 0.4312(3) 0.86856(16) 0.47932(16) 0.0368(9) Uani 1 1 d . . . .
H61A H 0.415303 0.899674 0.456556 0.055 Uiso 1 1 calc GR . . .
H61B H 0.366416 0.853164 0.490692 0.055 Uiso 1 1 calc GR . . .
H61C H 0.467993 0.841993 0.459012 0.055 Uiso 1 1 calc GR . . .
C163 C 1.1708(3) 0.92719(15) 0.53104(16) 0.0350(8) Uani 1 1 d . . . .
H16G H 1.145985 0.962590 0.540592 0.053 Uiso 1 1 calc GR . . .
H16H H 1.218222 0.930441 0.502157 0.053 Uiso 1 1 calc GR . . .
H16I H 1.207349 0.910827 0.562522 0.053 Uiso 1 1 calc GR . . .
C1S C 0.1455(3) 0.74044(16) 0.62072(16) 0.0379(9) Uani 1 1 d . . . .
H1S H 0.099510 0.743605 0.589593 0.045 Uiso 1 1 calc R . . .
C261 C 0.9883(3) 0.84347(17) 0.21832(15) 0.0379(9) Uani 1 1 d . . . .
H26G H 0.937109 0.833453 0.189324 0.057 Uiso 1 1 calc GR . . .
H26H H 1.049929 0.820878 0.216871 0.057 Uiso 1 1 calc GR . . .
H26I H 1.008015 0.880825 0.214073 0.057 Uiso 1 1 calc GR . . .
C280 C 0.6721(3) 0.97200(14) 0.18868(13) 0.0271(7) Uani 1 1 d . . . .
C363 C 1.1408(3) 0.61845(15) 0.42384(17) 0.0375(9) Uani 1 1 d . . . .
H36G H 1.135683 0.592731 0.453065 0.056 Uiso 1 1 calc GR . . .
H36H H 1.206855 0.637612 0.428656 0.056 Uiso 1 1 calc GR . . .
H36I H 1.137354 0.599602 0.389390 0.056 Uiso 1 1 calc GR . . .
C38 C 0.8367(3) 0.54836(13) 0.39539(12) 0.0240(7) Uani 1 1 d . . . .
C710 C 0.3569(3) 0.74367(17) 0.41130(15) 0.0357(9) Uani 1 1 d . . . .
H71A H 0.334220 0.711116 0.392328 0.054 Uiso 1 1 calc GR . . .
H71B H 0.299575 0.757865 0.430848 0.054 Uiso 1 1 calc GR . . .
H71C H 0.415875 0.735537 0.436728 0.054 Uiso 1 1 calc GR . . .
C380 C 0.8288(3) 0.48602(14) 0.39357(15) 0.0325(8) Uani 1 1 d . . . .
C180 C 0.9785(3) 0.92890(16) 0.70695(15) 0.0398(10) Uani 1 1 d . . . .
C510 C 0.4471(4) 0.73628(16) 0.56016(19) 0.0466(11) Uani 1 1 d . . . .
H51A H 0.450037 0.733702 0.599401 0.070 Uiso 1 1 calc GR . . .
H51B H 0.374449 0.736704 0.546019 0.070 Uiso 1 1 calc GR . . .
H51C H 0.481382 0.769134 0.549713 0.070 Uiso 1 1 calc GR . . .
C550 C 0.7846(3) 0.63354(17) 0.53225(16) 0.0377(9) Uani 1 1 d . . . .
H55A H 0.803506 0.628750 0.570614 0.057 Uiso 1 1 calc GR . . .
H55B H 0.817901 0.665760 0.519459 0.057 Uiso 1 1 calc GR . . .
H55C H 0.807874 0.602630 0.512334 0.057 Uiso 1 1 calc GR . . .
C63 C 0.5331(3) 0.89052(16) 0.62741(15) 0.0371(9) Uani 1 1 d . . . .
C3S C 0.2790(3) 0.69087(17) 0.67408(19) 0.0433(10) Uani 1 1 d . . . .
H3S H 0.323157 0.660728 0.678335 0.052 Uiso 1 1 calc R . . .
C2S C 0.2113(3) 0.69645(17) 0.62728(17) 0.0413(10) Uani 1 1 d . . . .
H2S H 0.210663 0.669974 0.600123 0.050 Uiso 1 1 calc R . . .
C283 C 0.7561(3) 0.98488(18) 0.14915(16) 0.0463(11) Uani 1 1 d . . . .
H28A H 0.814530 1.003068 0.168419 0.070 Uiso 1 1 calc GR . . .
H28B H 0.726448 1.007981 0.120457 0.070 Uiso 1 1 calc GR . . .
H28C H 0.780586 0.951749 0.133559 0.070 Uiso 1 1 calc GR . . .
C4S C 0.2803(3) 0.72985(18) 0.71365(19) 0.0470(11) Uani 1 1 d . . . .
H4S H 0.325287 0.726201 0.745095 0.056 Uiso 1 1 calc R . . .
C183 C 0.9704(4) 0.98976(18) 0.69739(18) 0.0588(13) Uani 1 1 d . . . .
H18A H 1.016631 1.000131 0.669602 0.088 Uiso 1 1 calc GR . . .
H18B H 0.990692 1.008583 0.730832 0.088 Uiso 1 1 calc GR . . .
H18C H 0.898685 0.999043 0.685679 0.088 Uiso 1 1 calc GR . . .
C12 C 0.7640(4) 0.76050(17) 0.64148(15) 0.0523(13) Uani 1 1 d . . . .
H12 H 0.792657 0.768344 0.676601 0.063 Uiso 1 1 calc R . . .
C13 C 0.6985(5) 0.72051(18) 0.62759(15) 0.0589(15) Uani 1 1 d . . . .
H13 H 0.673411 0.694315 0.650890 0.071 Uiso 1 1 calc R . . .
C530 C 0.4336(3) 0.55934(17) 0.45788(16) 0.0430(10) Uani 1 1 d . . . .
H53A H 0.412043 0.573055 0.422111 0.065 Uiso 1 1 calc GR . . .
H53B H 0.371992 0.550248 0.476918 0.065 Uiso 1 1 calc GR . . .
H53C H 0.476386 0.527473 0.454366 0.065 Uiso 1 1 calc GR . . .
C730 C 0.3037(3) 0.92355(17) 0.3151(2) 0.0492(11) Uani 1 1 d . . . .
H73A H 0.352229 0.953549 0.314890 0.074 Uiso 1 1 calc GR . . .
H73B H 0.257056 0.928379 0.344133 0.074 Uiso 1 1 calc GR . . .
H73C H 0.262901 0.921949 0.280620 0.074 Uiso 1 1 calc GR . . .
C6S C 0.1481(4) 0.78017(18) 0.6608(2) 0.0559(13) Uani 1 1 d . . . .
H6S H 0.104665 0.810583 0.656583 0.067 Uiso 1 1 calc R . . .
C5S C 0.2158(4) 0.7743(2) 0.7074(2) 0.0601(14) Uani 1 1 d . . . .
H5S H 0.217415 0.800762 0.734589 0.072 Uiso 1 1 calc R . . .
C630 C 0.5000(4) 0.8773(2) 0.68423(17) 0.0607(14) Uani 1 1 d . . . .
H63A H 0.543964 0.848626 0.699762 0.091 Uiso 1 1 calc GR . . .
H63B H 0.427313 0.865749 0.681986 0.091 Uiso 1 1 calc GR . . .
H63C H 0.507739 0.908970 0.707000 0.091 Uiso 1 1 calc GR . . .
C281 C 0.5909(4) 0.9359(2) 0.15824(19) 0.0652(16) Uani 1 1 d . . . .
H28D H 0.623800 0.902459 0.148474 0.098 Uiso 1 1 calc GR . . .
H28E H 0.563142 0.954077 0.125629 0.098 Uiso 1 1 calc GR . . .
H28F H 0.534161 0.928345 0.181344 0.098 Uiso 1 1 calc GR . . .
C181 C 0.9002(5) 0.9126(2) 0.74942(17) 0.0748(18) Uani 1 1 d . . . .
H18D H 0.829924 0.923630 0.736816 0.112 Uiso 1 1 calc GR . . .
H18E H 0.919745 0.930050 0.783715 0.112 Uiso 1 1 calc GR . . .
H18F H 0.901870 0.873889 0.754295 0.112 Uiso 1 1 calc GR . . .
C381 C 0.7870(5) 0.4679(2) 0.3354(2) 0.0423(15) Uani 0.743(5) 1 d . P A 1
H38A H 0.834162 0.480569 0.309019 0.063 Uiso 0.743(5) 1 calc GR P A 1
H38B H 0.717647 0.482850 0.327162 0.063 Uiso 0.743(5) 1 calc GR P A 1
H38C H 0.783168 0.428927 0.334032 0.063 Uiso 0.743(5) 1 calc GR P A 1
C383 C 0.7572(5) 0.4656(2) 0.4346(2) 0.0409(13) Uani 0.743(5) 1 d . P A 1
H38D H 0.754029 0.426704 0.432908 0.061 Uiso 0.743(5) 1 calc GR P A 1
H38E H 0.687469 0.480362 0.426914 0.061 Uiso 0.743(5) 1 calc GR P A 1
H38F H 0.783654 0.476676 0.470621 0.061 Uiso 0.743(5) 1 calc GR P A 1
C182 C 1.0896(5) 0.9136(3) 0.7311(2) 0.108(3) Uani 1 1 d . . . .
H18G H 1.095579 0.874739 0.733421 0.163 Uiso 1 1 calc GR . . .
H18H H 1.101064 0.929002 0.767066 0.163 Uiso 1 1 calc GR . . .
H18I H 1.141809 0.927382 0.707918 0.163 Uiso 1 1 calc GR . . .
C282 C 0.6216(5) 1.0251(2) 0.20450(18) 0.089(2) Uani 1 1 d . . . .
H28G H 0.562750 1.017690 0.226210 0.134 Uiso 1 1 calc GR . . .
H28H H 0.597208 1.044402 0.171972 0.134 Uiso 1 1 calc GR . . .
H28I H 0.672923 1.046767 0.225342 0.134 Uiso 1 1 calc GR . . .
C385 C 0.9403(4) 0.4576(2) 0.4043(3) 0.0471(16) Uani 0.743(5) 1 d . P A 1
H38G H 0.931022 0.418944 0.404946 0.071 Uiso 0.743(5) 1 calc GR P A 1
H38H H 0.972498 0.469565 0.438866 0.071 Uiso 0.743(5) 1 calc GR P A 1
H38I H 0.985002 0.467191 0.375554 0.071 Uiso 0.743(5) 1 calc GR P A 1
C386 C 0.8886(16) 0.4631(6) 0.3570(8) 0.049(6) Uani 0.257(5) 1 d . P A 2
H38J H 0.900048 0.425546 0.366243 0.074 Uiso 0.257(5) 1 calc GR P A 2
H38K H 0.955508 0.481522 0.357328 0.074 Uiso 0.257(5) 1 calc GR P A 2
H38L H 0.853165 0.465701 0.321145 0.074 Uiso 0.257(5) 1 calc GR P A 2
C382 C 0.7071(13) 0.4690(6) 0.3847(7) 0.0409(13) Uani 0.257(5) 1 d . P A 2
H38M H 0.682296 0.476074 0.347449 0.061 Uiso 0.257(5) 1 calc GR P A 2
H38N H 0.666066 0.489713 0.408955 0.061 Uiso 0.257(5) 1 calc GR P A 2
H38O H 0.699875 0.430993 0.392427 0.061 Uiso 0.257(5) 1 calc GR P A 2
C384 C 0.8525(13) 0.4672(5) 0.4547(6) 0.033(4) Uani 0.257(5) 1 d . P A 2
H38P H 0.843529 0.428532 0.457071 0.050 Uiso 0.257(5) 1 calc GR P A 2
H38Q H 0.804424 0.484921 0.477680 0.050 Uiso 0.257(5) 1 calc GR P A 2
H38R H 0.924035 0.476577 0.466610 0.050 Uiso 0.257(5) 1 calc GR P A 2

loop_
_atom_site_aniso_label
_atom_site_aniso_U_11
_atom_site_aniso_U_22
_atom_site_aniso_U_33
_atom_site_aniso_U_23
_atom_site_aniso_U_13
_atom_site_aniso_U_12
Ce01 0.01807(10) 0.01438(10) 0.01289(9) -0.00105(6) 0.00085(6) -0.00031(7)
O21 0.0202(11) 0.0209(12) 0.0168(10) 0.0028(8) 0.0016(8) 0.0061(9)
O11 0.0263(12) 0.0233(12) 0.0164(10) -0.0031(9) 0.0005(9) -0.0033(10)
O31 0.0208(11) 0.0125(11) 0.0259(11) -0.0037(8) 0.0006(9) 0.0006(9)
N3 0.0208(13) 0.0167(13) 0.0167(12) 0.0009(10) 0.0030(10) 0.0020(11)
N5 0.0221(13) 0.0207(14) 0.0203(13) -0.0045(10) -0.0010(10) -0.0032(11)
N4 0.0217(13) 0.0154(13) 0.0171(12) 0.0004(10) 0.0027(10) 0.0032(11)
N1 0.0417(18) 0.0259(16) 0.0158(13) -0.0001(11) 0.0021(12) -0.0098(13)
C21 0.0166(14) 0.0194(16) 0.0160(14) 0.0016(11) 0.0030(11) 0.0005(12)
N6 0.0214(14) 0.0245(14) 0.0234(14) -0.0062(11) 0.0002(11) -0.0046(12)
C11 0.0279(17) 0.0193(16) 0.0157(15) -0.0021(11) 0.0033(13) -0.0030(13)
C25 0.0183(14) 0.0171(15) 0.0167(14) 0.0012(11) -0.0006(11) -0.0036(12)
N2 0.053(2) 0.0290(16) 0.0170(14) -0.0006(12) 0.0087(13) -0.0172(15)
C31 0.0240(16) 0.0210(16) 0.0164(14) 0.0000(12) 0.0019(12) -0.0007(13)
C24 0.0185(15) 0.0200(16) 0.0155(14) -0.0013(11) 0.0025(11) -0.0004(12)
C15 0.0243(16) 0.0156(15) 0.0176(14) -0.0023(11) -0.0055(12) 0.0021(13)
C26 0.0189(15) 0.0178(15) 0.0206(15) 0.0018(12) 0.0047(12) 0.0009(12)
C36 0.0275(17) 0.0183(16) 0.0142(14) -0.0016(11) -0.0010(12) 0.0025(13)
C35 0.0239(16) 0.0206(16) 0.0147(14) -0.0007(12) 0.0005(12) 0.0028(13)
C60 0.0249(16) 0.0158(15) 0.0195(15) 0.0008(11) 0.0073(12) 0.0047(13)
C14 0.0317(18) 0.0170(16) 0.0190(15) 0.0010(12) -0.0033(13) -0.0017(14)
C23 0.0266(17) 0.0186(16) 0.0227(16) 0.0000(12) 0.0042(13) 0.0061(13)
C22 0.0317(18) 0.0179(16) 0.0212(16) 0.0027(12) 0.0019(13) 0.0059(14)
C16 0.0235(16) 0.0186(16) 0.0240(16) -0.0020(12) -0.0050(13) 0.0028(13)
C29 0.0215(16) 0.0188(16) 0.0219(15) 0.0004(12) 0.0013(12) 0.0038(13)
C70 0.0157(15) 0.0236(16) 0.0252(16) -0.0025(13) -0.0030(12) -0.0016(13)
C19 0.0358(19) 0.0265(18) 0.0163(15) -0.0008(13) -0.0008(13) 0.0005(15)
C75 0.0196(16) 0.0288(18) 0.0229(16) -0.0030(13) -0.0017(13) -0.0065(14)
C34 0.0256(16) 0.0196(16) 0.0174(14) -0.0047(12) 0.0032(12) 0.0004(13)
C750 0.0328(19) 0.036(2) 0.0280(18) -0.0020(15) 0.0112(15) -0.0036(16)
C260 0.0226(16) 0.0288(18) 0.0190(15) 0.0043(13) 0.0078(12) 0.0093(14)
C360 0.0227(16) 0.0209(17) 0.0323(18) -0.0004(13) -0.0029(13) 0.0041(14)
C65 0.0320(18) 0.0218(17) 0.0219(16) 0.0013(13) -0.0001(13) 0.0073(14)
C37 0.0310(18) 0.0194(17) 0.0214(16) -0.0005(12) 0.0014(13) 0.0065(14)
C362 0.034(2) 0.0259(19) 0.038(2) -0.0039(15) -0.0090(16) 0.0016(16)
C54 0.045(2) 0.0248(18) 0.0213(16) -0.0023(13) 0.0101(15) -0.0050(16)
C32 0.034(2) 0.0260(19) 0.0336(19) -0.0123(15) -0.0087(15) -0.0035(16)
C55 0.0351(19) 0.0266(18) 0.0201(16) 0.0028(13) 0.0068(14) -0.0086(15)
C160 0.0236(17) 0.0224(17) 0.0314(18) -0.0004(14) -0.0003(14) -0.0021(14)
C17 0.0285(17) 0.0182(17) 0.0304(18) -0.0075(13) -0.0126(14) 0.0029(14)
C361 0.0234(17) 0.030(2) 0.041(2) 0.0036(15) 0.0022(15) 0.0021(15)
C263 0.0345(19) 0.0274(18) 0.0192(16) -0.0052(13) 0.0022(14) 0.0069(15)
C262 0.0204(16) 0.031(2) 0.0334(19) -0.0021(15) 0.0034(14) 0.0014(15)
C27 0.0270(17) 0.0244(17) 0.0158(14) 0.0014(12) 0.0047(12) 0.0024(14)
C74 0.0283(18) 0.0271(19) 0.0272(17) 0.0009(14) 0.0017(14) -0.0058(15)
C18 0.040(2) 0.0198(17) 0.0232(17) -0.0064(13) -0.0090(14) 0.0064(15)
C61 0.0244(16) 0.0200(17) 0.0265(17) -0.0025(13) 0.0081(13) 0.0042(14)
C39 0.0339(18) 0.0167(16) 0.0181(15) -0.0017(12) 0.0022(13) -0.0030(14)
C161 0.0262(18) 0.031(2) 0.040(2) -0.0024(16) 0.0062(15) -0.0008(16)
C72 0.0179(16) 0.042(2) 0.0291(18) -0.0049(15) -0.0001(13) 0.0028(15)
C28 0.0259(16) 0.0206(16) 0.0188(15) 0.0025(12) 0.0016(12) 0.0021(13)
C162 0.0336(19) 0.0244(18) 0.0337(19) 0.0023(14) -0.0014(15) -0.0042(15)
C53 0.039(2) 0.0282(19) 0.0196(16) 0.0024(13) 0.0026(14) -0.0122(16)
C71 0.0201(16) 0.033(2) 0.0219(16) 0.0013(13) -0.0013(13) -0.0066(14)
C64 0.056(2) 0.033(2) 0.0179(16) -0.0017(14) 0.0005(16) 0.0116(19)
C50 0.044(2) 0.0236(18) 0.0187(16) -0.0009(13) 0.0110(15) -0.0133(16)
C33 0.035(2) 0.030(2) 0.035(2) -0.0107(16) -0.0098(16) -0.0006(17)
C650 0.0317(19) 0.030(2) 0.0330(19) -0.0001(15) -0.0083(15) 0.0005(16)
C51 0.043(2) 0.0240(18) 0.0286(18) 0.0032(14) 0.0146(16) -0.0040(16)
C62 0.038(2) 0.0248(19) 0.038(2) 0.0031(15) 0.0205(17) 0.0039(16)
C52 0.0322(19) 0.0288(19) 0.0309(19) 0.0058(15) 0.0055(15) -0.0076(16)
C73 0.0218(17) 0.032(2) 0.0348(19) -0.0035(15) -0.0063(14) 0.0003(15)
C610 0.0278(19) 0.034(2) 0.049(2) -0.0045(17) 0.0041(17) -0.0055(17)
C163 0.0276(19) 0.030(2) 0.047(2) -0.0022(17) -0.0026(16) -0.0092(16)
C1S 0.046(2) 0.035(2) 0.033(2) 0.0061(16) 0.0013(17) -0.0026(18)
C261 0.035(2) 0.052(3) 0.0293(19) 0.0069(17) 0.0159(16) 0.0204(19)
C280 0.0361(19) 0.0284(19) 0.0166(15) 0.0023(13) 0.0005(13) 0.0100(15)
C363 0.0244(18) 0.028(2) 0.059(3) -0.0015(18) -0.0068(17) 0.0079(16)
C38 0.0362(19) 0.0174(16) 0.0186(15) 0.0010(12) 0.0022(13) -0.0016(14)
C710 0.0283(19) 0.047(2) 0.033(2) 0.0049(17) 0.0087(15) -0.0072(17)
C380 0.044(2) 0.0199(18) 0.0331(19) 0.0004(14) 0.0014(16) -0.0009(16)
C180 0.058(3) 0.032(2) 0.0278(19) -0.0129(16) -0.0131(17) 0.0080(19)
C510 0.059(3) 0.028(2) 0.055(3) -0.0010(19) 0.022(2) 0.002(2)
C550 0.041(2) 0.042(2) 0.0307(19) 0.0027(16) 0.0030(16) -0.0086(18)
C63 0.052(2) 0.037(2) 0.0239(18) 0.0053(15) 0.0148(17) 0.0113(19)
C3S 0.039(2) 0.031(2) 0.060(3) 0.008(2) 0.001(2) 0.0067(18)
C2S 0.048(2) 0.035(2) 0.042(2) -0.0042(17) 0.0092(19) -0.0030(19)
C283 0.054(3) 0.053(3) 0.033(2) 0.0255(19) 0.0034(18) 0.007(2)
C4S 0.045(2) 0.037(2) 0.057(3) 0.008(2) -0.018(2) 0.002(2)
C183 0.098(4) 0.036(3) 0.042(3) -0.019(2) 0.003(2) -0.007(3)
C12 0.099(4) 0.040(2) 0.0176(18) 0.0073(16) -0.004(2) -0.031(2)
C13 0.117(4) 0.047(3) 0.0133(17) 0.0031(16) 0.007(2) -0.044(3)
C530 0.049(2) 0.042(2) 0.037(2) -0.0066(18) -0.0032(18) -0.015(2)
C730 0.042(2) 0.042(3) 0.063(3) 0.005(2) -0.002(2) 0.014(2)
C6S 0.072(3) 0.036(2) 0.057(3) 0.000(2) -0.020(2) 0.019(2)
C5S 0.073(3) 0.043(3) 0.060(3) -0.014(2) -0.026(3) 0.015(3)
C630 0.093(4) 0.059(3) 0.033(2) 0.009(2) 0.027(2) 0.005(3)
C281 0.061(3) 0.079(4) 0.051(3) 0.037(3) -0.034(2) -0.029(3)
C181 0.144(6) 0.057(3) 0.024(2) -0.020(2) 0.009(3) -0.022(3)
C381 0.064(4) 0.017(2) 0.047(3) -0.008(2) 0.008(3) -0.008(3)
C383 0.060(4) 0.017(2) 0.048(3) 0.003(2) 0.017(3) 0.002(2)
C182 0.109(5) 0.136(6) 0.070(4) -0.071(4) -0.065(4) 0.063(4)
C282 0.160(6) 0.082(4) 0.027(2) 0.017(2) 0.010(3) 0.088(4)
C385 0.045(3) 0.020(3) 0.077(5) -0.001(3) 0.008(3) 0.004(2)
C386 0.073(13) 0.022(8) 0.060(12) -0.003(7) 0.052(11) 0.006(8)
C382 0.060(4) 0.017(2) 0.048(3) 0.003(2) 0.017(3) 0.002(2)
C384 0.052(10) 0.010(6) 0.036(8) -0.001(5) -0.008(7) -0.002(6)

loop_
_atom_type_symbol
_atom_type_description
_atom_type_scat_dispersion_real
_atom_type_scat_dispersion_imag
_atom_type_scat_source
C C 0.0033 0.0016 'International Tables Vol C Tables 4.2.6.8 and 6.1.1.4'
H H 0.0000 0.0000 'International Tables Vol C Tables 4.2.6.8 and 6.1.1.4'
Ce Ce -0.2486 2.6331 'International Tables Vol C Tables 4.2.6.8 and 6.1.1.4'
N N 0.0061 0.0033 'International Tables Vol C Tables 4.2.6.8 and 6.1.1.4'
O O 0.0106 0.0060 'International Tables Vol C Tables 4.2.6.8 and 6.1.1.4'

loop_
_exptl_crystal_face_index_h
_exptl_crystal_face_index_k
_exptl_crystal_face_index_l
_exptl_crystal_face_perp_dist
1 9 -33 0.0656
-1 -9 33 0.0656
-18 -2 1 0.2672
18 2 -1 0.2672
0 32 12 0.0543
0 -32 -12 0.0543

loop_
_geom_angle_atom_site_label_1
_geom_angle_atom_site_label_2
_geom_angle_atom_site_label_3
_geom_angle
O21 Ce01 O31 93.67(8)
O21 Ce01 C21 66.82(8)
O21 Ce01 C11 155.89(9)
O21 Ce01 C31 101.55(8)
O11 Ce01 O21 94.23(8)
O11 Ce01 O31 96.60(8)
O11 Ce01 C21 96.19(8)
O11 Ce01 C11 66.22(8)
O11 Ce01 C31 156.85(9)
O31 Ce01 C21 157.38(8)
O31 Ce01 C11 102.19(9)
O31 Ce01 C31 65.83(9)
C21 Ce01 C31 105.52(9)
C11 Ce01 C21 100.03(9)
C11 Ce01 C31 101.48(9)
C25 O21 Ce01 146.49(18)
C15 O11 Ce01 146.38(19)
C35 O31 Ce01 149.79(19)
C21 N3 C24 128.4(3)
C21 N3 C22 111.7(2)
C22 N3 C24 119.9(2)
C31 N5 C34 128.8(3)
C31 N5 C32 111.1(3)
C32 N5 C34 119.9(3)
C21 N4 C60 126.5(3)
C21 N4 C23 112.5(2)
C23 N4 C60 120.9(2)
C11 N1 C14 128.8(3)
C11 N1 C12 111.4(3)
C12 N1 C14 119.6(3)
N3 C21 Ce01 122.93(19)
N3 C21 N4 102.4(3)
N4 C21 Ce01 131.9(2)
C31 N6 C70 126.1(3)
C31 N6 C33 112.1(3)
C33 N6 C70 121.4(3)
N1 C11 Ce01 123.4(2)
N2 C11 Ce01 132.6(2)
N2 C11 N1 102.3(3)
O21 C25 C24 120.8(3)
O21 C25 C26 121.9(3)
C24 C25 C26 117.2(3)
C11 N2 C50 125.7(3)
C11 N2 C13 112.1(3)
C13 N2 C50 121.5(3)
N5 C31 Ce01 124.2(2)
N5 C31 N6 102.6(3)
N6 C31 Ce01 131.6(2)
C25 C24 N3 120.9(3)
C29 C24 N3 117.4(3)
C29 C24 C25 121.7(3)
O11 C15 C14 120.7(3)
O11 C15 C16 122.1(3)
C14 C15 C16 117.2(3)
C25 C26 C260 120.1(3)
C27 C26 C25 119.0(3)
C27 C26 C260 120.8(3)
C35 C36 C360 119.9(3)
C37 C36 C35 119.0(3)
C37 C36 C360 121.1(3)
O31 C35 C36 122.0(3)
O31 C35 C34 121.0(3)
C34 C35 C36 116.9(3)
C65 C60 N4 118.8(3)
C61 C60 N4 118.6(3)
C61 C60 C65 122.3(3)
C15 C14 N1 120.9(3)
C19 C14 N1 117.1(3)
C19 C14 C15 121.9(3)
N4 C23 H23 126.8
C22 C23 N4 106.5(3)
C22 C23 H23 126.8
N3 C22 H22 126.5
C23 C22 N3 106.9(3)
C23 C22 H22 126.5
C15 C16 C160 120.1(3)
C17 C16 C15 119.0(3)
C17 C16 C160 120.9(3)
C24 C29 H29 119.2
C28 C29 C24 121.6(3)
C28 C29 H29 119.2
C75 C70 N6 118.5(3)
C75 C70 C71 121.7(3)
C71 C70 N6 119.5(3)
C14 C19 H19 119.3
C18 C19 C14 121.3(3)
C18 C19 H19 119.3
C70 C75 C750 120.9(3)
C74 C75 C70 117.7(3)
C74 C75 C750 121.4(3)
C35 C34 N5 120.9(3)
C39 C34 N5 117.4(3)
C39 C34 C35 121.7(3)
C75 C750 H75A 109.5
C75 C750 H75B 109.5
C75 C750 H75C 109.5
H75A C750 H75B 109.5
H75A C750 H75C 109.5
H75B C750 H75C 109.5
C263 C260 C26 110.1(3)
C263 C260 C262 110.0(3)
C263 C260 C261 108.3(3)
C262 C260 C26 110.2(3)
C261 C260 C26 111.6(3)
C261 C260 C262 106.7(3)
C36 C360 C362 110.3(3)
C36 C360 C361 110.1(3)
C36 C360 C363 112.0(3)
C362 C360 C363 107.5(3)
C361 C360 C362 110.3(3)
C361 C360 C363 106.6(3)
C60 C65 C650 121.9(3)
C64 C65 C60 116.7(3)
C64 C65 C650 121.3(3)
C36 C37 H37 118.1
C36 C37 C38 123.8(3)
C38 C37 H37 118.1
C360 C362 H36A 109.5
C360 C362 H36B 109.5
C360 C362 H36C 109.5
H36A C362 H36B 109.5
H36A C362 H36C 109.5
H36B C362 H36C 109.5
C55 C54 H54 119.2
C55 C54 C53 121.6(3)
C53 C54 H54 119.2
N5 C32 H32 126.3
C33 C32 N5 107.3(3)
C33 C32 H32 126.3
C54 C55 C550 120.7(3)
C50 C55 C54 117.4(3)
C50 C55 C550 121.9(3)
C16 C160 C161 110.9(3)
C16 C160 C162 110.0(3)
C161 C160 C162 109.6(3)
C163 C160 C16 111.5(3)
C163 C160 C161 106.5(3)
C163 C160 C162 108.2(3)
C16 C17 H17 118.3
C16 C17 C18 123.4(3)
C18 C17 H17 118.3
C360 C361 H36D 109.5
C360 C361 H36E 109.5
C360 C361 H36F 109.5
H36D C361 H36E 109.5
H36D C361 H36F 109.5
H36E C361 H36F 109.5
C260 C263 H26A 109.5
C260 C263 H26B 109.5
C260 C263 H26C 109.5
H26A C263 H26B 109.5
H26A C263 H26C 109.5
H26B C263 H26C 109.5
C260 C262 H26D 109.5
C260 C262 H26E 109.5
C260 C262 H26F 109.5
H26D C262 H26E 109.5
H26D C262 H26F 109.5
H26E C262 H26F 109.5
C26 C27 H27 118.1
C26 C27 C28 123.9(3)
C28 C27 H27 118.1
C75 C74 H74 118.9
C73 C74 C75 122.2(3)
C73 C74 H74 118.9
C19 C18 C17 117.0(3)
C19 C18 C180 122.6(3)
C17 C18 C180 120.4(3)
C60 C61 C62 118.1(3)
C60 C61 C610 120.5(3)
C62 C61 C610 121.4(3)
C34 C39 H39 119.4
C38 C39 C34 121.3(3)
C38 C39 H39 119.4
C160 C161 H16A 109.5
C160 C161 H16B 109.5
C160 C161 H16C 109.5
H16A C161 H16B 109.5
H16A C161 H16C 109.5
H16B C161 H16C 109.5
C71 C72 H72 118.8
C71 C72 C73 122.5(3)
C73 C72 H72 118.8
C29 C28 C27 116.2(3)
C29 C28 C280 121.7(3)
C27 C28 C280 122.0(3)
C160 C162 H16D 109.5
C160 C162 H16E 109.5
C160 C162 H16F 109.5
H16D C162 H16E 109.5
H16D C162 H16F 109.5
H16E C162 H16F 109.5
C54 C53 C530 121.0(3)
C52 C53 C54 118.6(3)
C52 C53 C530 120.4(3)
C70 C71 C710 119.9(3)
C72 C71 C70 117.8(3)
C72 C71 C710 122.2(3)
C65 C64 H64 118.7
C63 C64 C65 122.7(3)
C63 C64 H64 118.7
C55 C50 N2 117.6(3)
C51 C50 N2 119.5(3)
C51 C50 C55 122.7(3)
N6 C33 H33 126.6
C32 C33 N6 106.8(3)
C32 C33 H33 126.6
C65 C650 H65A 109.5
C65 C650 H65B 109.5
C65 C650 H65C 109.5
H65A C650 H65B 109.5
H65A C650 H65C 109.5
H65B C650 H65C 109.5
C50 C51 C510 121.0(4)
C52 C51 C50 117.7(3)
C52 C51 C510 121.2(4)
C61 C62 H62 119.2
C63 C62 C61 121.6(3)
C63 C62 H62 119.2
C53 C52 C51 121.9(3)
C53 C52 H52 119.1
C51 C52 H52 119.1
C74 C73 C730 120.8(3)
C72 C73 C74 118.0(3)
C72 C73 C730 121.2(3)
C61 C610 H61A 109.5
C61 C610 H61B 109.5
C61 C610 H61C 109.5
H61A C610 H61B 109.5
H61A C610 H61C 109.5
H61B C610 H61C 109.5
C160 C163 H16G 109.5
C160 C163 H16H 109.5
C160 C163 H16I 109.5
H16G C163 H16H 109.5
H16G C163 H16I 109.5
H16H C163 H16I 109.5
C2S C1S H1S 120.3
C2S C1S C6S 119.4(4)
C6S C1S H1S 120.3
C260 C261 H26G 109.5
C260 C261 H26H 109.5
C260 C261 H26I 109.5
H26G C261 H26H 109.5
H26G C261 H26I 109.5
H26H C261 H26I 109.5
C283 C280 C28 111.1(3)
C281 C280 C28 109.5(3)
C281 C280 C283 106.9(3)
C281 C280 C282 110.3(4)
C282 C280 C28 111.1(3)
C282 C280 C283 107.9(4)
C360 C363 H36G 109.5
C360 C363 H36H 109.5
C360 C363 H36I 109.5
H36G C363 H36H 109.5
H36G C363 H36I 109.5
H36H C363 H36I 109.5
C37 C38 C380 122.7(3)
C39 C38 C37 116.7(3)
C39 C38 C380 120.6(3)
C71 C710 H71A 109.5
C71 C710 H71B 109.5
C71 C710 H71C 109.5
H71A C710 H71B 109.5
H71A C710 H71C 109.5
H71B C710 H71C 109.5
C38 C380 C381 109.4(3)
C38 C380 C385 112.4(3)
C38 C380 C382 109.1(6)
C38 C380 C384 105.0(5)
C381 C380 C385 105.7(4)
C383 C380 C38 111.1(3)
C383 C380 C381 109.7(4)
C383 C380 C385 108.5(4)
C386 C380 C38 113.7(7)
C386 C380 C382 112.5(11)
C386 C380 C384 115.5(11)
C384 C380 C382 99.9(8)
C18 C180 C182 108.6(3)
C183 C180 C18 110.4(3)
C183 C180 C181 108.8(4)
C183 C180 C182 110.6(5)
C181 C180 C18 111.5(3)
C181 C180 C182 106.9(5)
C51 C510 H51A 109.5
C51 C510 H51B 109.5
C51 C510 H51C 109.5
H51A C510 H51B 109.5
H51A C510 H51C 109.5
H51B C510 H51C 109.5
C55 C550 H55A 109.5
C55 C550 H55B 109.5
C55 C550 H55C 109.5
H55A C550 H55B 109.5
H55A C550 H55C 109.5
H55B C550 H55C 109.5
C64 C63 C62 118.6(3)
C64 C63 C630 121.2(4)
C62 C63 C630 120.3(4)
C2S C3S H3S 120.2
C4S C3S H3S 120.2
C4S C3S C2S 119.5(4)
C1S C2S C3S 120.8(4)
C1S C2S H2S 119.6
C3S C2S H2S 119.6
C280 C283 H28A 109.5
C280 C283 H28B 109.5
C280 C283 H28C 109.5
H28A C283 H28B 109.5
H28A C283 H28C 109.5
H28B C283 H28C 109.5
C3S C4S H4S 119.8
C3S C4S C5S 120.4(4)
C5S C4S H4S 119.8
C180 C183 H18A 109.5
C180 C183 H18B 109.5
C180 C183 H18C 109.5
H18A C183 H18B 109.5
H18A C183 H18C 109.5
H18B C183 H18C 109.5
N1 C12 H12 126.4
C13 C12 N1 107.2(3)
C13 C12 H12 126.4
N2 C13 H13 126.5
C12 C13 N2 107.0(3)
C12 C13 H13 126.5
C53 C530 H53A 109.5
C53 C530 H53B 109.5
C53 C530 H53C 109.5
H53A C530 H53B 109.5
H53A C530 H53C 109.5
H53B C530 H53C 109.5
C73 C730 H73A 109.5
C73 C730 H73B 109.5
C73 C730 H73C 109.5
H73A C730 H73B 109.5
H73A C730 H73C 109.5
H73B C730 H73C 109.5
C1S C6S H6S 120.2
C1S C6S C5S 119.5(4)
C5S C6S H6S 120.2
C4S C5S C6S 120.4(4)
C4S C5S H5S 119.8
C6S C5S H5S 119.8
C63 C630 H63A 109.5
C63 C630 H63B 109.5
C63 C630 H63C 109.5
H63A C630 H63B 109.5
H63A C630 H63C 109.5
H63B C630 H63C 109.5
C280 C281 H28D 109.5
C280 C281 H28E 109.5
C280 C281 H28F 109.5
H28D C281 H28E 109.5
H28D C281 H28F 109.5
H28E C281 H28F 109.5
C180 C181 H18D 109.5
C180 C181 H18E 109.5
C180 C181 H18F 109.5
H18D C181 H18E 109.5
H18D C181 H18F 109.5
H18E C181 H18F 109.5
C380 C381 H38A 109.5
C380 C381 H38B 109.5
C380 C381 H38C 109.5
H38A C381 H38B 109.5
H38A C381 H38C 109.5
H38B C381 H38C 109.5
C380 C383 H38D 109.5
C380 C383 H38E 109.5
C380 C383 H38F 109.5
H38D C383 H38E 109.5
H38D C383 H38F 109.5
H38E C383 H38F 109.5
C180 C182 H18G 109.5
C180 C182 H18H 109.5
C180 C182 H18I 109.5
H18G C182 H18H 109.5
H18G C182 H18I 109.5
H18H C182 H18I 109.5
C280 C282 H28G 109.5
C280 C282 H28H 109.5
C280 C282 H28I 109.5
H28G C282 H28H 109.5
H28G C282 H28I 109.5
H28H C282 H28I 109.5
C380 C385 H38G 109.5
C380 C385 H38H 109.5
C380 C385 H38I 109.5
H38G C385 H38H 109.5
H38G C385 H38I 109.5
H38H C385 H38I 109.5
C380 C386 H38J 109.5
C380 C386 H38K 109.5
C380 C386 H38L 109.5
H38J C386 H38K 109.5
H38J C386 H38L 109.5
H38K C386 H38L 109.5
C380 C382 H38M 109.5
C380 C382 H38N 109.5
C380 C382 H38O 109.5
H38M C382 H38N 109.5
H38M C382 H38O 109.5
H38N C382 H38O 109.5
C380 C384 H38P 109.5
C380 C384 H38Q 109.5
C380 C384 H38R 109.5
H38P C384 H38Q 109.5
H38P C384 H38R 109.5
H38Q C384 H38R 109.5

loop_
_geom_bond_atom_site_label_1
_geom_bond_atom_site_label_2
_geom_bond_distance
Ce01 O21 2.264(2)
Ce01 O11 2.251(2)
Ce01 O31 2.265(2)
Ce01 C21 2.813(3)
Ce01 C11 2.806(3)
Ce01 C31 2.821(3)
O21 C25 1.325(3)
O11 C15 1.327(3)
O31 C35 1.314(4)
N3 C21 1.370(4)
N3 C24 1.445(4)
N3 C22 1.389(4)
N5 C31 1.372(4)
N5 C34 1.445(4)
N5 C32 1.392(4)
N4 C21 1.372(4)
N4 C60 1.442(4)
N4 C23 1.378(4)
N1 C11 1.373(4)
N1 C14 1.446(4)
N1 C12 1.387(4)
N6 C31 1.374(4)
N6 C70 1.429(4)
N6 C33 1.379(4)
C11 N2 1.364(4)
C25 C24 1.404(4)
C25 C26 1.423(4)
N2 C50 1.444(5)
N2 C13 1.382(5)
C24 C29 1.395(4)
C15 C14 1.405(4)
C15 C16 1.418(4)
C26 C260 1.542(4)
C26 C27 1.387(4)
C36 C35 1.430(4)
C36 C360 1.533(4)
C36 C37 1.389(4)
C35 C34 1.408(4)
C60 C65 1.399(5)
C60 C61 1.388(4)
C14 C19 1.391(4)
C23 H23 0.9300
C23 C22 1.342(4)
C22 H22 0.9300
C16 C160 1.536(5)
C16 C17 1.393(4)
C29 H29 0.9300
C29 C28 1.390(4)
C70 C75 1.396(5)
C70 C71 1.403(4)
C19 H19 0.9300
C19 C18 1.379(5)
C75 C750 1.498(5)
C75 C74 1.390(5)
C34 C39 1.394(4)
C750 H75A 0.9600
C750 H75B 0.9600
C750 H75C 0.9600
C260 C263 1.523(5)
C260 C262 1.540(5)
C260 C261 1.540(4)
C360 C362 1.540(5)
C360 C361 1.539(5)
C360 C363 1.541(5)
C65 C64 1.397(5)
C65 C650 1.500(5)
C37 H37 0.9300
C37 C38 1.396(5)
C362 H36A 0.9600
C362 H36B 0.9600
C362 H36C 0.9600
C54 H54 0.9300
C54 C55 1.392(5)
C54 C53 1.392(5)
C32 H32 0.9300
C32 C33 1.330(5)
C55 C50 1.385(5)
C55 C550 1.502(5)
C160 C161 1.545(5)
C160 C162 1.551(5)
C160 C163 1.528(5)
C17 H17 0.9300
C17 C18 1.398(5)
C361 H36D 0.9600
C361 H36E 0.9600
C361 H36F 0.9600
C263 H26A 0.9600
C263 H26B 0.9600
C263 H26C 0.9600
C262 H26D 0.9600
C262 H26E 0.9600
C262 H26F 0.9600
C27 H27 0.9300
C27 C28 1.404(4)
C74 H74 0.9300
C74 C73 1.390(5)
C18 C180 1.541(5)
C61 C62 1.389(5)
C61 C610 1.501(5)
C39 H39 0.9300
C39 C38 1.392(5)
C161 H16A 0.9600
C161 H16B 0.9600
C161 H16C 0.9600
C72 H72 0.9300
C72 C71 1.378(5)
C72 C73 1.386(5)
C28 C280 1.532(4)
C162 H16D 0.9600
C162 H16E 0.9600
C162 H16F 0.9600
C53 C52 1.381(5)
C53 C530 1.497(5)
C71 C710 1.499(5)
C64 H64 0.9300
C64 C63 1.375(6)
C50 C51 1.390(5)
C33 H33 0.9300
C650 H65A 0.9600
C650 H65B 0.9600
C650 H65C 0.9600
C51 C52 1.384(5)
C51 C510 1.512(5)
C62 H62 0.9300
C62 C63 1.385(6)
C52 H52 0.9300
C73 C730 1.508(5)
C610 H61A 0.9600
C610 H61B 0.9600
C610 H61C 0.9600
C163 H16G 0.9600
C163 H16H 0.9600
C163 H16I 0.9600
C1S H1S 0.9300
C1S C2S 1.368(6)
C1S C6S 1.384(6)
C261 H26G 0.9600
C261 H26H 0.9600
C261 H26I 0.9600
C280 C283 1.516(5)
C280 C281 1.516(6)
C280 C282 1.516(5)
C363 H36G 0.9600
C363 H36H 0.9600
C363 H36I 0.9600
C38 C380 1.538(5)
C710 H71A 0.9600
C710 H71B 0.9600
C710 H71C 0.9600
C380 C381 1.550(6)
C380 C383 1.483(6)
C380 C385 1.579(7)
C380 C386 1.334(13)
C380 C382 1.595(17)
C380 C384 1.575(14)
C180 C183 1.518(6)
C180 C181 1.535(6)
C180 C182 1.536(6)
C510 H51A 0.9600
C510 H51B 0.9600
C510 H51C 0.9600
C550 H55A 0.9600
C550 H55B 0.9600
C550 H55C 0.9600
C63 C630 1.513(5)
C3S H3S 0.9300
C3S C2S 1.390(6)
C3S C4S 1.362(6)
C2S H2S 0.9300
C283 H28A 0.9600
C283 H28B 0.9600
C283 H28C 0.9600
C4S H4S 0.9300
C4S C5S 1.367(6)
C183 H18A 0.9600
C183 H18B 0.9600
C183 H18C 0.9600
C12 H12 0.9300
C12 C13 1.316(6)
C13 H13 0.9300
C530 H53A 0.9600
C530 H53B 0.9600
C530 H53C 0.9600
C730 H73A 0.9600
C730 H73B 0.9600
C730 H73C 0.9600
C6S H6S 0.9300
C6S C5S 1.387(6)
C5S H5S 0.9300
C630 H63A 0.9600
C630 H63B 0.9600
C630 H63C 0.9600
C281 H28D 0.9600
C281 H28E 0.9600
C281 H28F 0.9600
C181 H18D 0.9600
C181 H18E 0.9600
C181 H18F 0.9600
C381 H38A 0.9600
C381 H38B 0.9600
C381 H38C 0.9600
C383 H38D 0.9600
C383 H38E 0.9600
C383 H38F 0.9600
C182 H18G 0.9600
C182 H18H 0.9600
C182 H18I 0.9600
C282 H28G 0.9600
C282 H28H 0.9600
C282 H28I 0.9600
C385 H38G 0.9600
C385 H38H 0.9600
C385 H38I 0.9600
C386 H38J 0.9600
C386 H38K 0.9600
C386 H38L 0.9600
C382 H38M 0.9600
C382 H38N 0.9600
C382 H38O 0.9600
C384 H38P 0.9600
C384 H38Q 0.9600
C384 H38R 0.9600

loop_
_exptl_oxdiff_crystal_face_indexfrac_h
_exptl_oxdiff_crystal_face_indexfrac_k
_exptl_oxdiff_crystal_face_indexfrac_l
_exptl_oxdiff_crystal_face_x
_exptl_oxdiff_crystal_face_y
_exptl_oxdiff_crystal_face_z
1.0000 9.0001 -33.0000 -0.2371 -0.9628 -0.0228
-1.0000 -9.0001 33.0000 0.2371 0.9628 0.0228
-18.0000 -2.0001 1.0000 -0.0061 0.0139 1.0120
18.0000 2.0001 -1.0000 0.0061 -0.0139 -1.0120
0.0000 32.0000 12.0000 -0.9265 0.3281 -0.0756
-0.0000 -32.0000 -12.0000 0.9265 -0.3281 0.0756
